data_7042648
loop_
_publ_author_name
'Escuer, Albert'
'Mayans, Julia'
'Font-Bardia, Merce'
'G\'orecki, Marcin'
'Di Bari, Lorenzo'

_publ_section_title
;
 Syntheses, structures, chiroptical and magnetic properties of chiral
 clusters built from Schiff bases: a novel [MnIIMnIII6NaI2] core
;
_journal_name_full 'Dalton Trans.'
_journal_paper_doi 10.1039/C7DT00811B
_journal_year 2017
_chemical_absolute_configuration rm
_chemical_formula_moiety 'C49 H47 Br4 Mn4 N3 Na O13, C48 H45 Br4 Mn4 N3 Na O11, 6(C2 H3 N), CH4 O, 1.5(H2 O)'
_chemical_formula_sum 'C110 H117 Br8 Mn8 N12 Na2 O26.5'
_chemical_formula_weight 3155.93
_chemical_name_systematic
;
 ?
;
_space_group_crystal_system monoclinic
_space_group_IT_number 4
_space_group_name_Hall 'P 2yb'
_space_group_name_H-M_alt 'P 1 21 1'
_symmetry_space_group_name_Hall 'P 2yb'
_symmetry_space_group_name_H-M 'P 1 21 1'
_atom_sites_solution_hydrogens geom
_audit_creation_method SHELXL-97
_audit_update_record
;
2017-03-06 deposited with the CCDC.
2017-04-04 downloaded from the CCDC.
;
_cell_angle_alpha 90
_cell_angle_beta 115.8480(10)
_cell_angle_gamma 90
_cell_formula_units_Z 2
_cell_length_a 20.2507(7)
_cell_length_b 16.3807(6)
_cell_length_c 20.7092(8)
_cell_measurement_reflns_used 9975
_cell_measurement_temperature 100(2)
_cell_measurement_theta_max 26.25
_cell_measurement_theta_min 2.51
_cell_volume 6182.4(4)
_computing_cell_refinement 'Bruker SAINT'
_computing_data_collection 'Bruker APEX2'
_computing_data_reduction 'Bruker SAINT'
_computing_molecular_graphics 'Bruker SHELXTL'
_computing_publication_material 'Bruker SHELXTL'
_computing_structure_refinement 'SHELXL-2014 (Sheldrick 2014)'
_computing_structure_solution 'SHELXS-97 (Sheldrick 2008)'
_diffrn_ambient_temperature 100(2)
_diffrn_measured_fraction_theta_full 0.999
_diffrn_measured_fraction_theta_max 0.997
_diffrn_measurement_device_type 'D8 Venture'
_diffrn_measurement_method '\f and \w scans'
_diffrn_radiation_type MoK\a
_diffrn_radiation_wavelength 0.71073
_diffrn_reflns_av_R_equivalents 0.0776
_diffrn_reflns_av_sigmaI/netI 0.0706
_diffrn_reflns_Laue_measured_fraction_full 0.999
_diffrn_reflns_Laue_measured_fraction_max 0.997
_diffrn_reflns_limit_h_max 25
_diffrn_reflns_limit_h_min -25
_diffrn_reflns_limit_k_max 20
_diffrn_reflns_limit_k_min -20
_diffrn_reflns_limit_l_max 25
_diffrn_reflns_limit_l_min -25
_diffrn_reflns_number 114404
_diffrn_reflns_point_group_measured_fraction_full 0.998
_diffrn_reflns_point_group_measured_fraction_max 0.994
_diffrn_reflns_theta_full 25.242
_diffrn_reflns_theta_max 26.418
_diffrn_reflns_theta_min 2.015
_diffrn_source microfocus
_exptl_absorpt_coefficient_mu 3.456
_exptl_absorpt_correction_T_max 0.7454
_exptl_absorpt_correction_T_min 0.6256
_exptl_absorpt_correction_type multi-scan
_exptl_absorpt_process_details sadabs
_exptl_crystal_colour red
_exptl_crystal_density_diffrn 1.695
_exptl_crystal_description prism
_exptl_crystal_F_000 3150
_exptl_crystal_preparation ', Magnetic properties'
_exptl_crystal_recrystallization_method 'Re-crystallisation from solvent: Methanol:acetonitrile 1:1; diethylether'
_exptl_crystal_size_max 0.290
_exptl_crystal_size_mid 0.151
_exptl_crystal_size_min 0.072
_refine_diff_density_max 3.010
_refine_diff_density_min -2.205
_refine_diff_density_rms 0.135
_refine_ls_abs_structure_details
;
 Flack x determined using 8463 quotients [(I+)-(I-)]/[(I+)+(I-)]
 (Parsons and Flack (2004), Acta Cryst. A60, s61).
;
_refine_ls_abs_structure_Flack 0.0049(18)
_refine_ls_extinction_method none
_refine_ls_goodness_of_fit_ref 0.963
_refine_ls_hydrogen_treatment constr
_refine_ls_matrix_type full
_refine_ls_number_parameters 1507
_refine_ls_number_reflns 25275
_refine_ls_number_restraints 8
_refine_ls_restrained_S_all 0.965
_refine_ls_R_factor_all 0.0545
_refine_ls_R_factor_gt 0.0361
_refine_ls_shift/su_max 0.001
_refine_ls_shift/su_mean 0.000
_refine_ls_structure_factor_coef Fsqd
_refine_ls_weighting_details
;
 w=1/[\s^2^(Fo^2^)+(0.0398P)^2^]
 where P=(Fo^2^+2Fc^2^)/3
;
_refine_ls_weighting_scheme calc
_refine_ls_wR_factor_gt 0.0762
_refine_ls_wR_factor_ref 0.0859
_reflns_Friedel_coverage 0.925
_reflns_Friedel_fraction_full 0.996
_reflns_Friedel_fraction_max 0.992
_reflns_number_gt 20488
_reflns_number_total 25275
_reflns_threshold_expression 'I > 2\s(I)'
_cod_data_source_file c7dt00811b2.cif
_cod_data_source_block mo_i06ub69_0m_aa
_cod_depositor_comments
;

2024-04-03
Z value and formula fixed to values more according to usual
chemical conventions.                 miguel
;
_cod_original_formula_sum 'C220 H234 Br16 Mn16 N24 Na4 O53'
_cod_original_formula_weight 6311.86
_cod_original_formula_moiety 2(C49H47Br4Mn4N3NaO13),2(C48H45Br4Mn4N3NaO11),12(C2H3N),2(CH4O),3(H2O)
_cod_original_formula_units_Z 1
_cod_database_code 7042648
_shelx_space_group_comment
;
The symmetry employed for this shelxl refinement is uniquely defined
by the following loop, which should always be used as a source of
symmetry information in preference to the above space-group names.
They are only intended as comments.
;

loop_
_space_group_symop_operation_xyz
'x, y, z'
'-x, y+1/2, -z'

loop_
_atom_site_label
_atom_site_type_symbol
_atom_site_fract_x
_atom_site_fract_y
_atom_site_fract_z
_atom_site_U_iso_or_equiv
_atom_site_adp_type
_atom_site_occupancy
_atom_site_site_symmetry_order
_atom_site_calc_flag
_atom_site_refinement_flags_posn
_atom_site_refinement_flags_adp
_atom_site_refinement_flags_occupancy
Mn1A Mn 0.53070(5) 0.50049(7) 0.83354(6) 0.0185(2) Uani 1 1 d . U .
Mn2A Mn 0.35951(5) 0.49969(7) 0.80749(6) 0.0181(2) Uani 1 1 d . U .
Mn3A Mn 0.42672(5) 0.34715(6) 0.75014(6) 0.0180(2) Uani 1 1 d . U .
Mn4A Mn 0.39165(6) 0.52830(7) 0.65985(6) 0.0234(2) Uani 1 1 d . U .
Na1A Na 0.47824(13) 0.36466(17) 0.93237(14) 0.0195(6) Uani 1 1 d . . .
Br1A Br 0.46269(4) 0.61805(5) 0.88088(4) 0.03149(17) Uani 1 1 d . U .
Br2A Br 0.28087(4) 0.36404(5) 0.72442(4) 0.02452(16) Uani 1 1 d . . .
Br3A Br 0.58293(4) 0.35496(5) 0.79742(4) 0.02769(16) Uani 1 1 d . U .
Br4A Br 0.40681(6) 0.61509(9) 0.56849(7) 0.0707(4) Uani 1 1 d . U .
O1A O 0.5011(2) 0.5518(3) 0.7429(2) 0.0193(10) Uani 1 1 d . . .
O2A O 0.5686(2) 0.4532(3) 0.9270(2) 0.0197(10) Uani 1 1 d . . .
O3A O 0.6048(2) 0.3440(3) 1.0281(2) 0.0227(11) Uani 1 1 d . . .
O4A O 0.3371(2) 0.5593(3) 0.7217(3) 0.0251(11) Uani 1 1 d . . .
O5A O 0.3762(2) 0.4524(3) 0.8962(2) 0.0203(10) Uani 1 1 d . . .
O6A O 0.4453(2) 0.4008(3) 1.0285(3) 0.0242(11) Uani 1 1 d . . .
O7A O 0.4108(2) 0.4037(3) 0.6643(3) 0.0197(10) Uani 1 1 d . . .
O8A O 0.4412(2) 0.2806(3) 0.8303(3) 0.0184(10) Uani 1 1 d . . .
O9A O 0.4170(3) 0.2348(3) 0.9385(3) 0.0271(11) Uani 1 1 d . . .
O10A O 0.4405(2) 0.4448(3) 0.8046(2) 0.0175(10) Uani 1 1 d . . .
O11A O 0.2727(3) 0.5098(4) 0.5707(3) 0.0392(14) Uani 1 1 d . . .
N1A N 0.6252(3) 0.5576(3) 0.8568(3) 0.0195(13) Uani 1 1 d . . .
N2A N 0.2693(3) 0.5527(3) 0.8022(3) 0.0169(12) Uani 1 1 d . . .
N3A N 0.4199(3) 0.2486(3) 0.6914(3) 0.0183(12) Uani 1 1 d . . .
C1A C 0.5625(4) 0.5666(5) 0.7278(4) 0.0269(17) Uani 1 1 d . . .
H1A H 0.5484 0.6057 0.6875 0.032 Uiso 1 1 calc R U .
H1B H 0.5775 0.5149 0.7132 0.032 Uiso 1 1 calc R U .
C2A C 0.6261(4) 0.6008(5) 0.7932(4) 0.0232(16) Uani 1 1 d . . .
H2A H 0.6169 0.6602 0.7970 0.028 Uiso 1 1 calc R U .
C3A C 0.6971(4) 0.5923(5) 0.7879(4) 0.0227(16) Uani 1 1 d . . .
C4A C 0.7233(4) 0.6542(5) 0.7598(4) 0.0275(17) Uani 1 1 d . . .
H4A H 0.6985 0.7052 0.7482 0.033 Uiso 1 1 calc R U .
C5A C 0.7861(4) 0.6426(6) 0.7485(4) 0.039(2) Uani 1 1 d . . .
H5A H 0.8041 0.6854 0.7295 0.047 Uiso 1 1 calc R U .
C6A C 0.8214(5) 0.5682(7) 0.7652(5) 0.047(2) Uani 1 1 d . . .
H6A H 0.8643 0.5604 0.7581 0.057 Uiso 1 1 calc R U .
C7A C 0.7964(4) 0.5061(6) 0.7914(5) 0.040(2) Uani 1 1 d . . .
H7A H 0.8217 0.4554 0.8025 0.048 Uiso 1 1 calc R U .
C8A C 0.7336(4) 0.5160(5) 0.8023(4) 0.0331(19) Uani 1 1 d . . .
H8A H 0.7153 0.4717 0.8193 0.040 Uiso 1 1 calc R U .
C9A C 0.6797(3) 0.5641(4) 0.9187(4) 0.0203(15) Uani 1 1 d . . .
H9A H 0.7171 0.6022 0.9240 0.024 Uiso 1 1 calc R U .
C10A C 0.6885(4) 0.5169(5) 0.9820(4) 0.0233(16) Uani 1 1 d . . .
C11A C 0.7557(4) 0.5267(5) 1.0449(4) 0.0235(16) Uani 1 1 d . . .
H11A H 0.7892 0.5687 1.0477 0.028 Uiso 1 1 calc R U .
C12A C 0.7710(4) 0.4750(5) 1.1009(4) 0.0289(18) Uani 1 1 d . . .
H12A H 0.8160 0.4803 1.1428 0.035 Uiso 1 1 calc R U .
C13A C 0.7218(4) 0.4145(5) 1.0979(4) 0.0239(16) Uani 1 1 d . . .
H13A H 0.7338 0.3790 1.1378 0.029 Uiso 1 1 calc R U .
C14A C 0.6559(4) 0.4050(5) 1.0379(4) 0.0233(16) Uani 1 1 d . . .
C15A C 0.6356(4) 0.4581(4) 0.9796(4) 0.0190(14) Uani 1 1 d . . .
C16A C 0.6319(4) 0.2762(5) 1.0734(4) 0.0310(18) Uani 1 1 d . . .
H16A H 0.6700 0.2494 1.0639 0.047 Uiso 1 1 calc R U .
H16B H 0.5918 0.2377 1.0644 0.047 Uiso 1 1 calc R U .
H16C H 0.6527 0.2942 1.1235 0.047 Uiso 1 1 calc R U .
C17A C 0.2850(4) 0.6217(5) 0.7089(4) 0.0301(18) Uani 1 1 d . . .
H17A H 0.2627 0.6374 0.6575 0.036 Uiso 1 1 calc R U .
H17B H 0.3089 0.6705 0.7379 0.036 Uiso 1 1 calc R U .
C18A C 0.2260(4) 0.5897(5) 0.7295(4) 0.0224(16) Uani 1 1 d . . .
H18A H 0.2012 0.5435 0.6962 0.027 Uiso 1 1 calc R U .
C19A C 0.1675(4) 0.6478(5) 0.7237(4) 0.0271(17) Uani 1 1 d . . .
C20A C 0.1826(4) 0.7297(5) 0.7451(5) 0.040(2) Uani 1 1 d . . .
H20A H 0.2310 0.7501 0.7605 0.048 Uiso 1 1 calc R U .
C21A C 0.1268(5) 0.7818(6) 0.7438(5) 0.041(2) Uani 1 1 d . . .
H21A H 0.1374 0.8374 0.7571 0.049 Uiso 1 1 calc R U .
C22A C 0.0585(4) 0.7525(6) 0.7237(4) 0.037(2) Uani 1 1 d . . .
H22A H 0.0213 0.7875 0.7243 0.044 Uiso 1 1 calc R U .
C23A C 0.0422(4) 0.6741(5) 0.7028(4) 0.0289(18) Uani 1 1 d . . .
H23A H -0.0066 0.6549 0.6876 0.035 Uiso 1 1 calc R U .
C24A C 0.0963(4) 0.6210(5) 0.7034(4) 0.0250(16) Uani 1 1 d . . .
H24A H 0.0842 0.5657 0.6897 0.030 Uiso 1 1 calc R U .
C25A C 0.2461(4) 0.5569(4) 0.8507(4) 0.0228(16) Uani 1 1 d . . .
H25A H 0.2028 0.5874 0.8408 0.027 Uiso 1 1 calc R U .
C26A C 0.2824(3) 0.5178(4) 0.9192(4) 0.0198(15) Uani 1 1 d . . .
C27A C 0.2524(4) 0.5302(5) 0.9693(4) 0.0272(17) Uani 1 1 d . . .
H27A H 0.2094 0.5625 0.9557 0.033 Uiso 1 1 calc R U .
C28A C 0.2833(4) 0.4973(5) 1.0347(4) 0.0308(18) Uani 1 1 d . . .
H28A H 0.2606 0.5041 1.0659 0.037 Uiso 1 1 calc R U .
C29A C 0.3493(4) 0.4527(5) 1.0584(4) 0.0323(18) Uani 1 1 d . . .
H29A H 0.3717 0.4306 1.1055 0.039 Uiso 1 1 calc R U .
C30A C 0.3809(4) 0.4417(5) 1.0111(4) 0.0236(16) Uani 1 1 d . . .
C31A C 0.3470(4) 0.4712(4) 0.9401(4) 0.0212(15) Uani 1 1 d . . .
C32A C 0.4845(4) 0.3733(5) 1.1018(4) 0.0316(19) Uani 1 1 d . . .
H32A H 0.4527 0.3376 1.1139 0.047 Uiso 1 1 calc R U .
H32B H 0.4991 0.4206 1.1341 0.047 Uiso 1 1 calc R U .
H32C H 0.5284 0.3430 1.1072 0.047 Uiso 1 1 calc R U .
C33A C 0.3872(4) 0.3520(4) 0.6023(4) 0.0194(14) Uani 1 1 d . . .
H33A H 0.3972 0.3782 0.5643 0.023 Uiso 1 1 calc R U .
H33B H 0.3340 0.3408 0.5829 0.023 Uiso 1 1 calc R U .
C34A C 0.4309(4) 0.2737(4) 0.6276(4) 0.0207(15) Uani 1 1 d . . .
H34A H 0.4839 0.2882 0.6450 0.025 Uiso 1 1 calc R U .
C35A C 0.4128(4) 0.2097(5) 0.5681(4) 0.0289(17) Uani 1 1 d . . .
C36A C 0.3419(5) 0.1914(7) 0.5206(6) 0.056(3) Uani 1 1 d . . .
H36A H 0.3022 0.2152 0.5267 0.067 Uiso 1 1 calc R U .
C37A C 0.3277(6) 0.1382(8) 0.4639(6) 0.074(4) Uani 1 1 d . . .
H37A H 0.2786 0.1288 0.4295 0.088 Uiso 1 1 calc R U .
C38A C 0.3841(6) 0.0995(6) 0.4572(5) 0.053(3) Uani 1 1 d . . .
H38A H 0.3747 0.0637 0.4181 0.064 Uiso 1 1 calc R U .
C39A C 0.4545(5) 0.1131(6) 0.5076(5) 0.043(2) Uani 1 1 d . . .
H39A H 0.4938 0.0845 0.5045 0.052 Uiso 1 1 calc R U .
C40A C 0.4696(4) 0.1681(5) 0.5633(5) 0.0324(19) Uani 1 1 d . . .
H40A H 0.5187 0.1770 0.5979 0.039 Uiso 1 1 calc R U .
C41A C 0.4089(4) 0.1760(5) 0.7054(4) 0.0219(16) Uani 1 1 d . . .
H41A H 0.4033 0.1351 0.6708 0.026 Uiso 1 1 calc R U .
C42A C 0.4041(4) 0.1506(4) 0.7710(4) 0.0237(16) Uani 1 1 d . . .
C43A C 0.3858(4) 0.0677(5) 0.7756(4) 0.0272(17) Uani 1 1 d . . .
H43A H 0.3763 0.0311 0.7370 0.033 Uiso 1 1 calc R U .
C44A C 0.3823(4) 0.0418(5) 0.8369(5) 0.037(2) Uani 1 1 d . . .
H44A H 0.3721 -0.0140 0.8415 0.044 Uiso 1 1 calc R U .
C45A C 0.3934(4) 0.0963(5) 0.8934(4) 0.0294(18) Uani 1 1 d . . .
H45A H 0.3899 0.0779 0.9353 0.035 Uiso 1 1 calc R U .
C46A C 0.4090(4) 0.1753(5) 0.8869(4) 0.0252(17) Uani 1 1 d . . .
C47A C 0.4184(3) 0.2049(4) 0.8273(4) 0.0185(15) Uani 1 1 d . . .
C48A C 0.3768(4) 0.2185(5) 0.9798(4) 0.0253(17) Uani 1 1 d . . .
H48A H 0.3265 0.2025 0.9475 0.038 Uiso 1 1 calc R U .
H48B H 0.3759 0.2677 1.0062 0.038 Uiso 1 1 calc R U .
H48C H 0.4008 0.1741 1.0138 0.038 Uiso 1 1 calc R U .
Mn1B Mn 0.14686(5) 0.69922(6) 0.28818(6) 0.0177(2) Uani 1 1 d . . .
Mn2B Mn 0.03743(5) 0.59392(7) 0.14968(6) 0.0195(2) Uani 1 1 d . U .
Mn3B Mn 0.07651(5) 0.52892(7) 0.31237(6) 0.0179(2) Uani 1 1 d . . .
Mn4B Mn 0.21578(6) 0.51418(7) 0.25337(6) 0.0251(3) Uani 1 1 d . . .
Na1B Na -0.03695(14) 0.69330(17) 0.24694(14) 0.0200(6) Uani 1 1 d . . .
Br1B Br 0.17175(4) 0.63051(5) 0.42173(4) 0.02431(16) Uani 1 1 d . . .
Br2B Br 0.10599(4) 0.74046(5) 0.14238(4) 0.02660(16) Uani 1 1 d . U .
Br3B Br -0.02361(4) 0.45309(4) 0.18474(4) 0.02137(15) Uani 1 1 d . . .
Br4B Br 0.37319(6) 0.34406(8) 0.21873(8) 0.0750(4) Uani 1 1 d . . .
O1B O 0.2265(2) 0.6401(3) 0.2869(2) 0.0188(10) Uani 1 1 d . . .
O2B O 0.0738(2) 0.7673(3) 0.2946(2) 0.0196(11) Uani 1 1 d . . .
O3B O -0.0334(3) 0.7986(3) 0.3295(3) 0.0269(12) Uani 1 1 d . . .
O4B O 0.1182(2) 0.5308(3) 0.1549(3) 0.0227(11) Uani 1 1 d . . .
O5B O -0.0474(2) 0.6563(3) 0.1354(2) 0.0211(11) Uani 1 1 d . . .
O6B O -0.1250(2) 0.7770(3) 0.1475(3) 0.0207(11) Uani 1 1 d . . .
O7B O 0.1570(2) 0.4722(3) 0.3118(3) 0.0207(11) Uani 1 1 d . . .
O8B O -0.0073(2) 0.5754(3) 0.3171(2) 0.0197(11) Uani 1 1 d . . .
O9B O -0.1395(2) 0.6343(3) 0.2611(3) 0.0234(11) Uani 1 1 d . . .
O10B O 0.0787(2) 0.6118(3) 0.2496(2) 0.0171(10) Uani 1 1 d . . .
O11B O 0.3188(3) 0.4844(4) 0.3471(4) 0.0576(19) Uani 1 1 d . U .
O12B O 0.2197(3) 0.3841(4) 0.2220(4) 0.0541(18) Uani 1 1 d . . .
O13B O 0.2866(3) 0.5429(4) 0.2009(3) 0.0504(17) Uani 1 1 d . . .
N1B N 0.2201(3) 0.7864(4) 0.3314(3) 0.0230(13) Uani 1 1 d . . .
N2B N -0.0046(3) 0.5671(4) 0.0450(3) 0.0208(13) Uani 1 1 d . . .
N3B N 0.0787(3) 0.4401(4) 0.3795(3) 0.0192(13) Uani 1 1 d . . .
C1B C 0.2960(3) 0.6746(4) 0.3325(4) 0.0215(16) Uani 1 1 d . . .
H1C H 0.3338 0.6546 0.3181 0.026 Uiso 1 1 calc R U .
H1D H 0.3104 0.6579 0.3828 0.026 Uiso 1 1 calc R U .
C2B C 0.2910(3) 0.7671(4) 0.3266(4) 0.0193(15) Uani 1 1 d . . .
H2B H 0.2858 0.7836 0.2781 0.023 Uiso 1 1 calc R U .
C3B C 0.3575(4) 0.8085(5) 0.3829(4) 0.0235(16) Uani 1 1 d . . .
C4B C 0.3919(4) 0.8719(5) 0.3637(5) 0.037(2) Uani 1 1 d . . .
H4B H 0.3739 0.8880 0.3149 0.044 Uiso 1 1 calc R U .
C5B C 0.4522(4) 0.9112(5) 0.4160(5) 0.037(2) Uani 1 1 d . . .
H5B H 0.4747 0.9548 0.4028 0.045 Uiso 1 1 calc R U .
C6B C 0.4784(5) 0.8891(6) 0.4833(5) 0.042(2) Uani 1 1 d . . .
H6B H 0.5207 0.9159 0.5177 0.050 Uiso 1 1 calc R U .
C7B C 0.4449(5) 0.8251(6) 0.5065(5) 0.043(2) Uani 1 1 d . . .
H7B H 0.4646 0.8100 0.5556 0.051 Uiso 1 1 calc R U .
C8B C 0.3831(4) 0.7857(5) 0.4556(5) 0.036(2) Uani 1 1 d . . .
H8B H 0.3588 0.7445 0.4694 0.043 Uiso 1 1 calc R U .
C9B C 0.2134(4) 0.8539(5) 0.3613(4) 0.0240(16) Uani 1 1 d . . .
H9B H 0.2528 0.8919 0.3769 0.029 Uiso 1 1 calc R U .
C10B C 0.1501(4) 0.8741(4) 0.3718(4) 0.0224(16) Uani 1 1 d . . .
C11B C 0.1555(4) 0.9387(5) 0.4186(4) 0.0312(18) Uani 1 1 d . . .
H11B H 0.1996 0.9695 0.4390 0.037 Uiso 1 1 calc R U .
C12B C 0.0991(4) 0.9588(5) 0.4358(5) 0.0345(19) Uani 1 1 d . . .
H12B H 0.1037 1.0025 0.4676 0.041 Uiso 1 1 calc R U .
C13B C 0.0339(4) 0.9118(5) 0.4044(4) 0.0313(18) Uani 1 1 d . . .
H13B H -0.0062 0.9245 0.4148 0.038 Uiso 1 1 calc R U .
C14B C 0.0282(4) 0.8495(5) 0.3601(4) 0.0214(15) Uani 1 1 d . . .
C15B C 0.0846(4) 0.8275(4) 0.3398(4) 0.0197(15) Uani 1 1 d . . .
C16B C -0.0857(5) 0.8080(7) 0.3573(5) 0.049(3) Uani 1 1 d . . .
H16D H -0.1294 0.7755 0.3287 0.073 Uiso 1 1 calc R U .
H16E H -0.0994 0.8657 0.3552 0.073 Uiso 1 1 calc R U .
H16F H -0.0645 0.7894 0.4073 0.073 Uiso 1 1 calc R U .
C17B C 0.1185(4) 0.5185(5) 0.0875(4) 0.0232(16) Uani 1 1 d . . .
H17C H 0.1495 0.4708 0.0897 0.028 Uiso 1 1 calc R U .
H17D H 0.1387 0.5671 0.0741 0.028 Uiso 1 1 calc R U .
C18B C 0.0392(4) 0.5035(5) 0.0318(4) 0.0261(17) Uani 1 1 d . . .
H18B H 0.0232 0.4493 0.0422 0.031 Uiso 1 1 calc R U .
C19B C 0.0313(4) 0.5018(5) -0.0457(4) 0.0228(15) Uani 1 1 d . . .
C20B C 0.0035(4) 0.4326(5) -0.0866(4) 0.0314(19) Uani 1 1 d . . .
H20B H -0.0107 0.3874 -0.0668 0.038 Uiso 1 1 calc R U .
C21B C -0.0039(4) 0.4282(5) -0.1560(4) 0.0284(18) Uani 1 1 d . . .
H21B H -0.0235 0.3805 -0.1838 0.034 Uiso 1 1 calc R U .
C22B C 0.0176(4) 0.4944(5) -0.1851(4) 0.0268(17) Uani 1 1 d . . .
H22B H 0.0133 0.4920 -0.2326 0.032 Uiso 1 1 calc R U .
C23B C 0.0458(4) 0.5648(5) -0.1424(4) 0.0304(18) Uani 1 1 d . . .
H23B H 0.0607 0.6103 -0.1613 0.037 Uiso 1 1 calc R U .
C24B C 0.0517(4) 0.5677(5) -0.0747(4) 0.0273(17) Uani 1 1 d . . .
H24B H 0.0701 0.6156 -0.0468 0.033 Uiso 1 1 calc R U .
C25B C -0.0624(4) 0.6014(5) -0.0043(4) 0.0253(17) Uani 1 1 d . . .
H25B H -0.0771 0.5835 -0.0522 0.030 Uiso 1 1 calc R U .
C26B C -0.1064(4) 0.6641(4) 0.0067(4) 0.0217(16) Uani 1 1 d . . .
C27B C -0.1608(4) 0.7009(5) -0.0551(4) 0.0270(17) Uani 1 1 d . . .
H27B H -0.1668 0.6833 -0.1011 0.032 Uiso 1 1 calc R U .
C28B C -0.2044(4) 0.7605(5) -0.0505(4) 0.033(2) Uani 1 1 d . . .
H28B H -0.2421 0.7830 -0.0928 0.040 Uiso 1 1 calc R U .
C29B C -0.1934(4) 0.7897(5) 0.0189(4) 0.0250(17) Uani 1 1 d . . .
H29B H -0.2227 0.8329 0.0229 0.030 Uiso 1 1 calc R U .
C30B C -0.1398(3) 0.7542(4) 0.0802(4) 0.0186(15) Uani 1 1 d . . .
C31B C -0.0954(3) 0.6896(4) 0.0751(4) 0.0171(14) Uani 1 1 d . . .
C32B C -0.1625(4) 0.8490(5) 0.1558(5) 0.0354(19) Uani 1 1 d . . .
H32D H -0.1613 0.8921 0.1236 0.053 Uiso 1 1 calc R U .
H32E H -0.1380 0.8682 0.2056 0.053 Uiso 1 1 calc R U .
H32F H -0.2137 0.8352 0.1439 0.053 Uiso 1 1 calc R U .
C33B C 0.1692(4) 0.3925(5) 0.3424(4) 0.0333(19) Uani 1 1 d . . .
H33C H 0.2208 0.3758 0.3576 0.040 Uiso 1 1 calc R U .
H33D H 0.1367 0.3524 0.3072 0.040 Uiso 1 1 calc R U .
C34B C 0.1515(4) 0.3976(5) 0.4090(4) 0.0273(17) Uani 1 1 d . . .
H34B H 0.1886 0.4344 0.4454 0.033 Uiso 1 1 calc R U .
C35B C 0.1545(4) 0.3147(5) 0.4447(4) 0.0229(16) Uani 1 1 d . . .
C36B C 0.1366(5) 0.2425(6) 0.4067(5) 0.041(2) Uani 1 1 d . . .
H36B H 0.1188 0.2429 0.3560 0.050 Uiso 1 1 calc R U .
C37B C 0.1445(5) 0.1704(6) 0.4425(5) 0.053(3) Uani 1 1 d . . .
H37B H 0.1330 0.1209 0.4159 0.063 Uiso 1 1 calc R U .
C38B C 0.1687(5) 0.1671(6) 0.5156(5) 0.049(2) Uani 1 1 d . . .
H38B H 0.1743 0.1162 0.5395 0.059 Uiso 1 1 calc R U .
C39B C 0.1846(4) 0.2400(5) 0.5538(5) 0.0344(19) Uani 1 1 d . . .
H39B H 0.1998 0.2396 0.6041 0.041 Uiso 1 1 calc R U .
C40B C 0.1782(4) 0.3144(5) 0.5175(4) 0.0310(18) Uani 1 1 d . . .
H40B H 0.1903 0.3643 0.5435 0.037 Uiso 1 1 calc R U .
C41B C 0.0279(4) 0.4214(5) 0.3985(4) 0.0274(17) Uani 1 1 d . . .
H41B H 0.0365 0.3778 0.4314 0.033 Uiso 1 1 calc R U .
C42B C -0.0414(4) 0.4635(5) 0.3721(4) 0.0244(16) Uani 1 1 d . . .
C43B C -0.0953(4) 0.4293(6) 0.3884(4) 0.034(2) Uani 1 1 d . . .
H43B H -0.0836 0.3826 0.4186 0.041 Uiso 1 1 calc R U .
C44B C -0.1660(5) 0.4619(6) 0.3616(5) 0.043(2) Uani 1 1 d . . .
H44B H -0.2025 0.4377 0.3726 0.051 Uiso 1 1 calc R U .
C45B C -0.1817(4) 0.5315(5) 0.3179(4) 0.0322(19) Uani 1 1 d . . .
H45B H -0.2298 0.5537 0.2981 0.039 Uiso 1 1 calc R U .
C46B C -0.1281(4) 0.5687(5) 0.3030(4) 0.0251(17) Uani 1 1 d . . .
C47B C -0.0559(4) 0.5355(5) 0.3305(4) 0.0225(16) Uani 1 1 d . . .
C48B C -0.2146(4) 0.6604(5) 0.2191(4) 0.0278(17) Uani 1 1 d . . .
H48D H -0.2161 0.7011 0.1838 0.042 Uiso 1 1 calc R U .
H48E H -0.2337 0.6844 0.2509 0.042 Uiso 1 1 calc R U .
H48F H -0.2447 0.6133 0.1942 0.042 Uiso 1 1 calc R U .
C49B C 0.3342(8) 0.4897(9) 0.4151(8) 0.093(4) Uani 1 1 d . U .
H49A H 0.2981 0.5087 0.4293 0.112 Uiso 1 1 calc R U .
H49B H 0.3815 0.4746 0.4505 0.112 Uiso 1 1 calc R U .
N1W N 0.4321(5) 0.5991(7) 0.2075(6) 0.071(3) Uani 1 1 d . . .
C1W C 0.4138(6) 0.6296(8) 0.1543(6) 0.063(3) Uani 1 1 d . . .
C2W C 0.3989(5) 0.6691(7) 0.0845(6) 0.054(3) Uani 1 1 d . . .
H2WA H 0.4185 0.6349 0.0581 0.081 Uiso 1 1 calc R U .
H2WB H 0.4226 0.7228 0.0933 0.081 Uiso 1 1 calc R U .
H2WC H 0.3459 0.6757 0.0562 0.081 Uiso 1 1 calc R U .
N2W N 0.6771(6) 0.4845(7) 0.4176(6) 0.076(3) Uani 1 1 d . . .
C3W C 0.6159(7) 0.4770(7) 0.3897(7) 0.064(3) Uani 1 1 d . . .
C4W C 0.5368(6) 0.4683(7) 0.3520(6) 0.064(3) Uani 1 1 d . . .
H4WA H 0.5145 0.5220 0.3352 0.097 Uiso 1 1 calc R U .
H4WB H 0.5182 0.4453 0.3846 0.097 Uiso 1 1 calc R U .
H4WC H 0.5242 0.4318 0.3108 0.097 Uiso 1 1 calc R U .
N3W N 0.8593(7) 0.2572(8) 0.4400(6) 0.092(4) Uani 1 1 d . . .
C5W C 0.8027(8) 0.2721(8) 0.4436(7) 0.070(3) Uani 1 1 d . . .
C6W C 0.7377(6) 0.2839(8) 0.4477(7) 0.072(3) Uani 1 1 d . . .
H6WA H 0.7138 0.2311 0.4448 0.086 Uiso 1 1 calc R U .
H6WB H 0.7055 0.3187 0.4079 0.086 Uiso 1 1 calc R U .
H6WC H 0.7472 0.3104 0.4934 0.086 Uiso 1 1 calc R U .
N4W N 0.8208(5) 0.2261(6) 0.0685(6) 0.064(3) Uani 1 1 d . . .
C7W C 0.8195(6) 0.2765(7) 0.0318(7) 0.058(3) Uani 1 1 d . . .
C8W C 0.8242(7) 0.3440(7) -0.0081(6) 0.068(3) Uani 1 1 d . . .
H8WA H 0.8712 0.3718 0.0185 0.081 Uiso 1 1 calc R U .
H8WB H 0.7839 0.3819 -0.0160 0.081 Uiso 1 1 calc R U .
H8WC H 0.8207 0.3252 -0.0544 0.081 Uiso 1 1 calc R U .
N5W N 0.6517(5) 0.3512(5) 0.2536(5) 0.054(2) Uani 1 1 d . . .
C9W C 0.6104(6) 0.3111(7) 0.2628(6) 0.054(3) Uani 1 1 d . . .
C10W C 0.5568(6) 0.2551(7) 0.2723(6) 0.059(3) Uani 1 1 d . . .
H10A H 0.5069 0.2762 0.2451 0.089 Uiso 1 1 calc R U .
H10B H 0.5679 0.2520 0.3233 0.089 Uiso 1 1 calc R U .
H10C H 0.5604 0.2006 0.2547 0.089 Uiso 1 1 calc R U .
N6W N 0.1149(4) 0.5129(5) 0.5563(4) 0.0445(19) Uani 1 1 d . . .
C11W C 0.0771(5) 0.5639(6) 0.5303(5) 0.039(2) Uani 1 1 d . . .
C12W C 0.0249(6) 0.6307(8) 0.4974(5) 0.066(3) Uani 1 1 d . . .
H12C H 0.0485 0.6735 0.4816 0.098 Uiso 1 1 calc R U .
H12D H 0.0096 0.6533 0.5325 0.098 Uiso 1 1 calc R U .
H12E H -0.0181 0.6099 0.4559 0.098 Uiso 1 1 calc R U .
O1W O 0.0817(4) 0.3268(5) 0.1543(5) 0.071(2) Uani 1 1 d . . .
H1OW H 0.0669 0.3572 0.1779 0.085 Uiso 1 1 calc R U .
C13W C 0.0347(5) 0.2629(6) 0.1271(6) 0.050(3) Uani 1 1 d . . .
H13C H 0.0115 0.2658 0.0746 0.060 Uiso 1 1 calc R U .
H13D H -0.0031 0.2655 0.1445 0.060 Uiso 1 1 calc R U .
H13E H 0.0619 0.2115 0.1426 0.060 Uiso 1 1 calc R U .
O2W O 0.2750(4) 0.6980(6) 0.1514(4) 0.079(2) Uani 1 1 d . . .
O3W O 0.3957(9) 0.3543(12) 0.3698(9) 0.079(2) Uani 0.5 1 d . . P

loop_
_atom_site_aniso_label
_atom_site_aniso_U_11
_atom_site_aniso_U_22
_atom_site_aniso_U_33
_atom_site_aniso_U_23
_atom_site_aniso_U_13
_atom_site_aniso_U_12
Mn1A 0.0156(5) 0.0207(5) 0.0198(5) 0.0016(4) 0.0081(4) -0.0038(4)
Mn2A 0.0161(5) 0.0196(5) 0.0205(6) 0.0019(4) 0.0099(4) 0.0028(4)
Mn3A 0.0225(3) 0.0128(5) 0.0207(6) -0.0002(4) 0.0112(4) -0.0006(4)
Mn4A 0.0187(5) 0.0210(6) 0.0292(6) -0.0055(4) 0.0094(5) 0.0008(5)
Na1A 0.0178(12) 0.0201(15) 0.0217(14) 0.0003(12) 0.0096(11) -0.0011(12)
Br1A 0.0263(4) 0.0265(4) 0.0415(5) -0.0102(3) 0.0147(3) -0.0032(3)
Br2A 0.0196(3) 0.0239(4) 0.0307(4) -0.0038(3) 0.0116(3) -0.0038(3)
Br3A 0.0238(3) 0.0250(4) 0.0369(4) -0.0016(3) 0.0157(3) -0.0010(3)
Br4A 0.0553(6) 0.0933(10) 0.0684(7) 0.0404(7) 0.0316(6) 0.0071(6)
O1A 0.019(2) 0.021(3) 0.019(3) 0.000(2) 0.009(2) -0.003(2)
O2A 0.015(2) 0.022(3) 0.022(3) 0.002(2) 0.008(2) -0.003(2)
O3A 0.023(2) 0.025(3) 0.020(3) 0.006(2) 0.010(2) -0.001(2)
O4A 0.020(2) 0.029(3) 0.026(3) 0.006(2) 0.009(2) 0.006(2)
O5A 0.019(2) 0.020(3) 0.023(3) 0.002(2) 0.011(2) 0.002(2)
O6A 0.021(2) 0.029(3) 0.021(3) 0.001(2) 0.008(2) 0.001(2)
O7A 0.025(2) 0.014(3) 0.024(3) -0.003(2) 0.015(2) -0.002(2)
O8A 0.023(2) 0.013(3) 0.024(3) 0.000(2) 0.015(2) 0.000(2)
O9A 0.027(3) 0.026(3) 0.031(3) -0.001(2) 0.015(2) -0.006(2)
O10A 0.015(2) 0.020(3) 0.020(3) -0.001(2) 0.010(2) -0.001(2)
O11A 0.036(3) 0.040(4) 0.039(3) 0.000(3) 0.014(3) 0.000(3)
N1A 0.021(3) 0.015(3) 0.026(3) 0.004(3) 0.014(3) 0.003(2)
N2A 0.015(3) 0.020(3) 0.018(3) 0.000(2) 0.009(2) 0.001(2)
N3A 0.018(3) 0.014(3) 0.025(3) -0.001(3) 0.011(3) -0.003(2)
C1A 0.027(4) 0.019(4) 0.038(5) 0.002(3) 0.018(4) -0.004(3)
C2A 0.026(4) 0.019(4) 0.027(4) 0.002(3) 0.013(3) -0.004(3)
C3A 0.022(3) 0.034(4) 0.014(4) -0.003(3) 0.010(3) -0.003(3)
C4A 0.024(4) 0.036(5) 0.022(4) -0.002(3) 0.010(3) -0.005(3)
C5A 0.031(4) 0.053(6) 0.034(5) 0.000(4) 0.015(4) -0.010(4)
C6A 0.033(5) 0.069(7) 0.040(6) 0.000(5) 0.018(4) 0.004(5)
C7A 0.030(4) 0.051(6) 0.044(5) -0.002(5) 0.021(4) 0.000(4)
C8A 0.032(4) 0.038(5) 0.036(5) -0.005(4) 0.021(4) -0.001(4)
C9A 0.014(3) 0.016(4) 0.029(4) -0.007(3) 0.007(3) -0.002(3)
C10A 0.022(3) 0.019(4) 0.033(4) -0.005(3) 0.016(3) -0.002(3)
C11A 0.024(3) 0.016(4) 0.030(4) -0.004(3) 0.012(3) -0.003(3)
C12A 0.015(3) 0.038(5) 0.031(4) -0.005(4) 0.008(3) 0.001(3)
C13A 0.027(4) 0.025(4) 0.021(4) 0.004(3) 0.011(3) 0.004(3)
C14A 0.022(4) 0.024(4) 0.026(4) -0.001(3) 0.012(3) 0.002(3)
C15A 0.021(3) 0.020(4) 0.018(4) -0.001(3) 0.010(3) 0.004(3)
C16A 0.030(4) 0.033(5) 0.029(5) 0.004(4) 0.012(4) -0.001(4)
C17A 0.024(4) 0.034(5) 0.032(4) 0.008(4) 0.012(3) -0.001(4)
C18A 0.022(3) 0.025(4) 0.020(4) 0.001(3) 0.010(3) 0.003(3)
C19A 0.024(4) 0.029(5) 0.027(4) 0.004(3) 0.010(3) 0.006(3)
C20A 0.027(4) 0.035(5) 0.048(5) -0.002(4) 0.007(4) 0.001(4)
C21A 0.037(5) 0.036(5) 0.041(5) -0.006(4) 0.008(4) 0.005(4)
C22A 0.028(4) 0.044(6) 0.032(5) 0.003(4) 0.008(4) 0.017(4)
C23A 0.021(4) 0.042(5) 0.023(4) 0.006(4) 0.008(3) 0.007(3)
C24A 0.024(3) 0.030(4) 0.023(4) 0.008(3) 0.012(3) 0.006(3)
C25A 0.018(3) 0.022(4) 0.027(4) 0.001(3) 0.009(3) 0.001(3)
C26A 0.017(3) 0.020(4) 0.021(4) -0.004(3) 0.007(3) -0.002(3)
C27A 0.022(3) 0.034(5) 0.026(4) -0.005(4) 0.012(3) 0.001(3)
C28A 0.026(4) 0.036(5) 0.035(5) -0.005(4) 0.017(3) -0.002(4)
C29A 0.027(4) 0.037(5) 0.033(4) -0.005(4) 0.013(4) -0.002(4)
C30A 0.018(3) 0.026(4) 0.025(4) -0.004(3) 0.008(3) -0.001(3)
C31A 0.019(3) 0.022(4) 0.024(4) -0.004(3) 0.010(3) -0.004(3)
C32A 0.026(4) 0.041(5) 0.025(4) 0.002(4) 0.009(3) -0.001(4)
C33A 0.024(3) 0.021(4) 0.020(4) -0.001(3) 0.016(3) -0.003(3)
C34A 0.022(3) 0.025(4) 0.018(4) -0.005(3) 0.012(3) -0.002(3)
C35A 0.030(4) 0.027(5) 0.033(4) -0.002(3) 0.017(4) -0.002(3)
C36A 0.037(5) 0.060(7) 0.064(7) -0.031(6) 0.016(5) 0.001(5)
C37A 0.062(7) 0.068(8) 0.072(8) -0.023(7) 0.012(6) 0.005(6)
C38A 0.068(7) 0.051(7) 0.044(6) 0.000(5) 0.028(5) 0.012(5)
C39A 0.041(5) 0.042(6) 0.052(6) -0.012(5) 0.027(4) -0.001(4)
C40A 0.027(4) 0.035(5) 0.038(5) -0.003(4) 0.017(4) 0.001(4)
C41A 0.020(3) 0.023(4) 0.023(4) -0.002(3) 0.010(3) -0.002(3)
C42A 0.023(3) 0.019(4) 0.033(4) -0.001(3) 0.016(3) 0.000(3)
C43A 0.032(4) 0.018(4) 0.039(5) 0.004(3) 0.022(4) 0.003(3)
C44A 0.036(4) 0.031(5) 0.048(6) 0.004(4) 0.022(4) 0.001(4)
C45A 0.028(4) 0.031(5) 0.031(4) 0.006(4) 0.015(3) 0.000(3)
C46A 0.015(3) 0.026(4) 0.033(4) -0.002(3) 0.009(3) -0.001(3)
C47A 0.015(3) 0.022(4) 0.021(4) 0.003(3) 0.009(3) 0.000(3)
C48A 0.021(3) 0.030(5) 0.027(4) 0.002(3) 0.013(3) -0.005(3)
Mn1B 0.0153(5) 0.0184(6) 0.0209(6) -0.0008(5) 0.0094(4) 0.0013(4)
Mn2B 0.0171(5) 0.0228(5) 0.0196(6) -0.0016(5) 0.0088(4) 0.0030(4)
Mn3B 0.0140(5) 0.0200(6) 0.0202(6) 0.0023(4) 0.0080(4) 0.0023(4)
Mn4B 0.0197(5) 0.0248(7) 0.0336(7) -0.0013(5) 0.0144(5) 0.0013(5)
Na1B 0.0172(12) 0.0228(15) 0.0194(14) -0.0011(12) 0.0074(11) 0.0027(12)
Br1B 0.0210(3) 0.0293(4) 0.0221(4) 0.0010(3) 0.0089(3) -0.0014(3)
Br2B 0.0282(4) 0.0265(4) 0.0276(4) 0.0022(3) 0.0145(3) -0.0001(3)
Br3B 0.0177(3) 0.0218(4) 0.0251(4) -0.0010(3) 0.0098(3) -0.0003(3)
Br4B 0.0508(6) 0.0625(8) 0.1213(11) 0.0262(7) 0.0464(7) 0.0107(6)
O1B 0.015(2) 0.021(3) 0.022(3) -0.001(2) 0.0090(19) -0.001(2)
O2B 0.017(2) 0.023(3) 0.020(3) -0.002(2) 0.009(2) 0.003(2)
O3B 0.021(2) 0.031(3) 0.033(3) -0.010(2) 0.015(2) -0.001(2)
O4B 0.023(2) 0.027(3) 0.022(3) 0.002(2) 0.014(2) 0.002(2)
O5B 0.017(2) 0.029(3) 0.017(3) 0.004(2) 0.007(2) 0.006(2)
O6B 0.020(2) 0.019(3) 0.022(3) -0.001(2) 0.009(2) 0.007(2)
O7B 0.015(2) 0.022(3) 0.025(3) 0.004(2) 0.008(2) 0.002(2)
O8B 0.013(2) 0.026(3) 0.020(3) 0.002(2) 0.007(2) 0.002(2)
O9B 0.018(2) 0.027(3) 0.024(3) 0.003(2) 0.008(2) 0.003(2)
O10B 0.014(2) 0.019(3) 0.021(2) -0.002(2) 0.0099(19) 0.0022(19)
O11B 0.031(3) 0.052(5) 0.079(5) 0.009(4) 0.015(3) 0.002(3)
O12B 0.046(4) 0.041(4) 0.080(5) -0.008(3) 0.032(4) 0.003(3)
O13B 0.037(3) 0.071(5) 0.049(4) -0.011(3) 0.024(3) -0.005(3)
N1B 0.020(3) 0.024(4) 0.027(4) 0.002(3) 0.013(3) 0.001(3)
N2B 0.021(3) 0.023(3) 0.022(3) -0.003(3) 0.012(3) -0.002(3)
N3B 0.015(3) 0.020(3) 0.022(3) 0.003(3) 0.008(2) 0.001(2)
C1B 0.013(3) 0.027(4) 0.025(4) -0.003(3) 0.009(3) -0.002(3)
C2B 0.016(3) 0.020(4) 0.026(4) -0.001(3) 0.012(3) 0.000(3)
C3B 0.020(3) 0.023(4) 0.033(4) 0.000(3) 0.017(3) -0.003(3)
C4B 0.032(4) 0.033(5) 0.049(5) -0.002(4) 0.022(4) -0.001(4)
C5B 0.033(4) 0.029(5) 0.057(6) 0.000(4) 0.026(4) -0.003(4)
C6B 0.032(4) 0.041(6) 0.053(6) -0.006(5) 0.020(4) -0.005(4)
C7B 0.045(5) 0.044(6) 0.041(5) -0.008(4) 0.021(4) -0.001(4)
C8B 0.034(4) 0.026(5) 0.050(6) -0.011(4) 0.019(4) -0.010(4)
C9B 0.019(3) 0.021(4) 0.034(4) -0.004(3) 0.013(3) -0.001(3)
C10B 0.028(4) 0.015(4) 0.028(4) 0.002(3) 0.016(3) 0.002(3)
C11B 0.032(4) 0.026(5) 0.036(5) 0.001(4) 0.015(4) 0.001(3)
C12B 0.033(4) 0.030(5) 0.045(5) -0.001(4) 0.021(4) 0.000(4)
C13B 0.033(4) 0.031(5) 0.033(5) 0.004(4) 0.018(4) 0.005(4)
C14B 0.022(3) 0.025(4) 0.018(4) -0.004(3) 0.010(3) 0.000(3)
C15B 0.017(3) 0.020(4) 0.020(4) -0.001(3) 0.007(3) 0.001(3)
C16B 0.032(5) 0.064(7) 0.058(6) -0.025(5) 0.027(5) -0.012(5)
C17B 0.026(4) 0.020(4) 0.029(4) -0.005(3) 0.016(3) 0.000(3)
C18B 0.026(4) 0.025(4) 0.032(4) -0.003(4) 0.017(3) -0.003(3)
C19B 0.021(3) 0.023(4) 0.026(4) -0.002(3) 0.011(3) 0.004(3)
C20B 0.031(4) 0.029(5) 0.041(5) -0.004(4) 0.022(4) -0.003(3)
C21B 0.033(4) 0.027(4) 0.030(4) -0.006(3) 0.018(4) 0.005(3)
C22B 0.031(4) 0.027(4) 0.028(4) -0.001(3) 0.019(3) 0.006(3)
C23B 0.030(4) 0.030(5) 0.035(5) -0.005(4) 0.018(4) -0.004(4)
C24B 0.032(4) 0.025(4) 0.032(4) -0.004(3) 0.020(4) -0.001(3)
C25B 0.021(4) 0.026(4) 0.031(4) -0.007(3) 0.014(3) -0.011(3)
C26B 0.021(3) 0.022(4) 0.024(4) -0.002(3) 0.011(3) -0.005(3)
C27B 0.024(4) 0.035(5) 0.024(4) 0.001(3) 0.013(3) -0.005(3)
C28B 0.024(4) 0.040(5) 0.033(5) 0.011(4) 0.010(4) 0.004(4)
C29B 0.022(4) 0.029(4) 0.025(4) 0.007(3) 0.011(3) -0.002(3)
C30B 0.015(3) 0.022(4) 0.019(4) 0.003(3) 0.008(3) -0.001(3)
C31B 0.016(3) 0.019(4) 0.015(3) -0.002(3) 0.005(3) -0.004(3)
C32B 0.036(4) 0.023(4) 0.049(5) -0.003(4) 0.021(4) 0.006(4)
C33B 0.028(4) 0.035(5) 0.035(5) 0.006(4) 0.013(4) 0.007(4)
C34B 0.019(4) 0.032(5) 0.025(4) 0.005(3) 0.005(3) 0.003(3)
C35B 0.019(3) 0.021(4) 0.024(4) 0.005(3) 0.006(3) 0.002(3)
C36B 0.041(5) 0.034(5) 0.039(5) 0.001(4) 0.009(4) -0.007(4)
C37B 0.057(6) 0.036(6) 0.049(6) 0.004(5) 0.008(5) -0.003(5)
C38B 0.054(6) 0.037(6) 0.049(6) 0.009(5) 0.016(5) -0.010(5)
C39B 0.027(4) 0.035(5) 0.036(5) 0.005(4) 0.008(4) 0.000(4)
C40B 0.024(4) 0.035(5) 0.036(5) 0.001(4) 0.014(4) 0.001(3)
C41B 0.018(3) 0.034(5) 0.029(4) -0.002(3) 0.009(3) -0.001(3)
C42B 0.020(3) 0.031(4) 0.020(4) 0.003(3) 0.006(3) 0.003(3)
C43B 0.026(4) 0.043(5) 0.030(5) 0.006(4) 0.010(4) 0.001(4)
C44B 0.039(5) 0.051(6) 0.046(6) 0.008(5) 0.024(4) 0.002(4)
C45B 0.023(4) 0.039(5) 0.039(5) 0.002(4) 0.017(4) -0.003(4)
C46B 0.024(4) 0.024(4) 0.027(4) -0.003(3) 0.011(3) 0.000(3)
C47B 0.018(3) 0.032(4) 0.020(4) -0.003(3) 0.011(3) 0.001(3)
C48B 0.018(3) 0.027(4) 0.040(5) 0.001(3) 0.014(3) 0.006(3)
C49B 0.082(9) 0.101(11) 0.079(5) 0.009(9) 0.020(8) 0.001(8)
N1W 0.058(6) 0.075(7) 0.070(7) 0.000(6) 0.019(5) -0.016(5)
C1W 0.060(7) 0.075(9) 0.049(7) -0.004(6) 0.018(6) -0.018(6)
C2W 0.049(6) 0.053(7) 0.061(7) -0.005(5) 0.025(5) -0.014(5)
N2W 0.070(7) 0.068(7) 0.078(8) 0.000(6) 0.023(6) 0.007(6)
C3W 0.077(8) 0.053(8) 0.060(8) 0.000(6) 0.027(7) 0.007(6)
C4W 0.086(8) 0.047(7) 0.054(7) -0.004(5) 0.025(6) -0.011(6)
N3W 0.096(9) 0.092(9) 0.089(9) 0.018(7) 0.042(7) 0.010(7)
C5W 0.086(9) 0.059(8) 0.083(9) -0.006(6) 0.053(8) -0.012(7)
C6W 0.064(7) 0.073(9) 0.069(8) -0.002(7) 0.020(6) 0.008(6)
N4W 0.063(6) 0.052(6) 0.086(8) -0.001(5) 0.040(5) 0.000(5)
C7W 0.060(7) 0.044(7) 0.080(9) -0.001(6) 0.038(6) 0.008(6)
C8W 0.087(8) 0.051(7) 0.084(9) -0.019(6) 0.055(7) 0.000(6)
N5W 0.058(5) 0.041(5) 0.066(6) 0.001(4) 0.030(5) -0.002(4)
C9W 0.055(6) 0.052(7) 0.051(7) -0.001(5) 0.019(5) 0.008(6)
C10W 0.060(6) 0.055(7) 0.067(8) 0.008(6) 0.031(6) 0.002(5)
N6W 0.048(4) 0.047(5) 0.040(5) -0.002(4) 0.020(4) -0.008(4)
C11W 0.033(5) 0.055(6) 0.031(5) 0.004(4) 0.015(4) 0.003(5)
C12W 0.065(7) 0.085(9) 0.047(6) 0.011(6) 0.024(5) 0.031(7)
O1W 0.048(4) 0.060(5) 0.107(7) -0.030(5) 0.036(4) -0.002(4)
C13W 0.047(5) 0.041(6) 0.067(7) -0.009(5) 0.030(5) -0.010(5)
O2W 0.073(5) 0.091(6) 0.078(5) 0.002(4) 0.038(4) 0.006(4)
O3W 0.073(5) 0.091(6) 0.078(5) 0.002(4) 0.038(4) 0.006(4)

loop_
_atom_type_symbol
_atom_type_description
_atom_type_scat_dispersion_real
_atom_type_scat_dispersion_imag
_atom_type_scat_source
C C 0.0033 0.0016 'International Tables Vol C Tables 4.2.6.8 and 6.1.1.4'
H H 0.0000 0.0000 'International Tables Vol C Tables 4.2.6.8 and 6.1.1.4'
N N 0.0061 0.0033 'International Tables Vol C Tables 4.2.6.8 and 6.1.1.4'
O O 0.0106 0.0060 'International Tables Vol C Tables 4.2.6.8 and 6.1.1.4'
Mn Mn 0.3368 0.7283 'International Tables Vol C Tables 4.2.6.8 and 6.1.1.4'
Br Br -0.2901 2.4595 'International Tables Vol C Tables 4.2.6.8 and 6.1.1.4'
Na Na 0.0362 0.0249 'International Tables Vol C Tables 4.2.6.8 and 6.1.1.4'

loop_
_geom_angle_atom_site_label_1
_geom_angle_atom_site_label_2
_geom_angle_atom_site_label_3
_geom_angle
O10A Mn1A O1A 93.1(2)
O10A Mn1A O2A 91.8(2)
O1A Mn1A O2A 175.03(19)
O10A Mn1A N1A 175.7(2)
O1A Mn1A N1A 83.5(2)
O2A Mn1A N1A 91.5(2)
O10A Mn1A Br1A 83.56(14)
O1A Mn1A Br1A 92.88(15)
O2A Mn1A Br1A 88.01(15)
N1A Mn1A Br1A 99.26(17)
O10A Mn1A Br3A 86.00(14)
O1A Mn1A Br3A 96.02(15)
O2A Mn1A Br3A 83.99(15)
N1A Mn1A Br3A 91.66(16)
Br1A Mn1A Br3A 166.63(5)
O10A Mn1A Na1A 51.60(15)
O1A Mn1A Na1A 144.74(14)
O2A Mn1A Na1A 40.21(14)
N1A Mn1A Na1A 131.62(18)
Br1A Mn1A Na1A 84.87(5)
Br3A Mn1A Na1A 82.11(5)
O5A Mn2A O10A 92.6(2)
O5A Mn2A O4A 172.4(2)
O10A Mn2A O4A 94.1(2)
O5A Mn2A N2A 90.2(2)
O10A Mn2A N2A 175.0(2)
O4A Mn2A N2A 83.4(2)
O5A Mn2A Br1A 88.90(15)
O10A Mn2A Br1A 83.87(14)
O4A Mn2A Br1A 88.22(16)
N2A Mn2A Br1A 100.36(17)
O5A Mn2A Br2A 94.82(15)
O10A Mn2A Br2A 82.74(15)
O4A Mn2A Br2A 89.61(16)
N2A Mn2A Br2A 92.86(17)
Br1A Mn2A Br2A 166.25(4)
O5A Mn2A Na1A 40.19(14)
O10A Mn2A Na1A 52.44(14)
O4A Mn2A Na1A 146.40(15)
N2A Mn2A Na1A 130.22(17)
Br1A Mn2A Na1A 85.70(5)
Br2A Mn2A Na1A 88.62(5)
O8A Mn3A O7A 174.1(2)
O8A Mn3A O10A 92.2(2)
O7A Mn3A O10A 93.7(2)
O8A Mn3A N3A 90.7(2)
O7A Mn3A N3A 83.4(2)
O10A Mn3A N3A 174.7(2)
O8A Mn3A Br2A 88.36(14)
O7A Mn3A Br2A 92.26(14)
O10A Mn3A Br2A 84.22(13)
N3A Mn3A Br2A 100.32(16)
O8A Mn3A Br3A 89.98(14)
O7A Mn3A Br3A 90.54(14)
O10A Mn3A Br3A 84.57(13)
N3A Mn3A Br3A 90.97(15)
Br2A Mn3A Br3A 168.60(5)
O8A Mn3A Na1A 40.22(15)
O7A Mn3A Na1A 145.66(15)
O10A Mn3A Na1A 52.32(15)
N3A Mn3A Na1A 129.91(18)
Br2A Mn3A Na1A 89.46(5)
Br3A Mn3A Na1A 82.03(5)
O7A Mn4A O4A 110.6(2)
O7A Mn4A O1A 91.90(19)
O4A Mn4A O1A 95.84(19)
O7A Mn4A O11A 90.9(2)
O4A Mn4A O11A 82.9(2)
O1A Mn4A O11A 177.2(2)
O7A Mn4A Br4A 120.89(14)
O4A Mn4A Br4A 126.95(15)
O1A Mn4A Br4A 94.53(13)
O11A Mn4A Br4A 84.25(15)
O5A Na1A O8A 100.36(18)
O5A Na1A O2A 101.48(19)
O8A Na1A O2A 105.38(18)
O5A Na1A O6A 66.18(17)
O8A Na1A O6A 141.60(19)
O2A Na1A O6A 112.4(2)
O5A Na1A O3A 142.5(2)
O8A Na1A O3A 116.75(19)
O2A Na1A O3A 64.75(16)
O6A Na1A O3A 86.31(17)
O5A Na1A O9A 98.63(18)
O8A Na1A O9A 64.94(17)
O2A Na1A O9A 159.1(2)
O6A Na1A O9A 81.13(18)
O3A Na1A O9A 101.88(19)
O5A Na1A O10A 64.22(15)
O8A Na1A O10A 64.44(16)
O2A Na1A O10A 63.86(16)
O6A Na1A O10A 127.72(18)
O3A Na1A O10A 126.17(16)
O9A Na1A O10A 121.42(18)
O5A Na1A Mn2A 31.07(12)
O8A Na1A Mn2A 81.80(13)
O2A Na1A Mn2A 82.69(13)
O6A Na1A Mn2A 96.14(14)
O3A Na1A Mn2A 145.37(15)
O9A Na1A Mn2A 112.65(14)
O10A Na1A Mn2A 33.15(10)
O5A Na1A Mn3A 84.15(13)
O8A Na1A Mn3A 31.36(12)
O2A Na1A Mn3A 82.63(13)
O6A Na1A Mn3A 148.50(15)
O3A Na1A Mn3A 125.04(14)
O9A Na1A Mn3A 93.72(14)
O10A Na1A Mn3A 33.29(10)
Mn2A Na1A Mn3A 57.07(5)
O5A Na1A Mn1A 82.72(13)
O8A Na1A Mn1A 84.57(13)
O2A Na1A Mn1A 31.24(12)
O6A Na1A Mn1A 125.96(16)
O3A Na1A Mn1A 94.77(13)
O9A Na1A Mn1A 149.30(15)
O10A Na1A Mn1A 32.62(10)
Mn2A Na1A Mn1A 56.15(5)
Mn3A Na1A Mn1A 55.74(5)
Mn2A Br1A Mn1A 72.12(3)
Mn3A Br2A Mn2A 72.11(3)
Mn1A Br3A Mn3A 69.28(3)
C1A O1A Mn1A 111.1(4)
C1A O1A Mn4A 122.9(4)
Mn1A O1A Mn4A 118.6(2)
C15A O2A Mn1A 128.8(4)
C15A O2A Na1A 122.2(4)
Mn1A O2A Na1A 108.6(2)
C14A O3A C16A 115.0(5)
C14A O3A Na1A 117.5(4)
C16A O3A Na1A 127.4(4)
C17A O4A Mn2A 113.7(4)
C17A O4A Mn4A 127.9(4)
Mn2A O4A Mn4A 118.3(2)
C31A O5A Mn2A 129.2(4)
C31A O5A Na1A 121.2(4)
Mn2A O5A Na1A 108.7(2)
C30A O6A C32A 117.0(5)
C30A O6A Na1A 118.3(4)
C32A O6A Na1A 124.2(4)
C33A O7A Mn3A 113.8(4)
C33A O7A Mn4A 123.9(4)
Mn3A O7A Mn4A 118.3(2)
C47A O8A Mn3A 125.7(4)
C47A O8A Na1A 124.1(4)
Mn3A O8A Na1A 108.4(2)
C46A O9A C48A 114.6(6)
C46A O9A Na1A 116.6(4)
C48A O9A Na1A 127.7(4)
Mn1A O10A Mn2A 119.4(3)
Mn1A O10A Mn3A 117.7(2)
Mn2A O10A Mn3A 120.8(2)
Mn1A O10A Na1A 95.77(18)
Mn2A O10A Na1A 94.41(17)
Mn3A O10A Na1A 94.39(19)
C9A N1A C2A 120.2(6)
C9A N1A Mn1A 126.9(5)
C2A N1A Mn1A 112.8(4)
C25A N2A C18A 120.7(6)
C25A N2A Mn2A 128.6(5)
C18A N2A Mn2A 110.7(4)
C41A N3A C34A 124.8(6)
C41A N3A Mn3A 126.5(5)
C34A N3A Mn3A 108.7(4)
O1A C1A C2A 110.5(6)
O1A C1A H1A 109.6
C2A C1A H1A 109.6
O1A C1A H1B 109.6
C2A C1A H1B 109.6
H1A C1A H1B 108.1
C3A C2A N1A 113.6(6)
C3A C2A C1A 111.7(6)
N1A C2A C1A 106.2(6)
C3A C2A H2A 108.4
N1A C2A H2A 108.4
C1A C2A H2A 108.4
C4A C3A C8A 118.3(6)
C4A C3A C2A 121.3(7)
C8A C3A C2A 119.8(7)
C3A C4A C5A 120.8(8)
C3A C4A H4A 119.6
C5A C4A H4A 119.6
C6A C5A C4A 119.1(8)
C6A C5A H5A 120.4
C4A C5A H5A 120.4
C7A C6A C5A 121.5(8)
C7A C6A H6A 119.3
C5A C6A H6A 119.3
C6A C7A C8A 120.3(9)
C6A C7A H7A 119.8
C8A C7A H7A 119.8
C7A C8A C3A 119.9(8)
C7A C8A H8A 120.0
C3A C8A H8A 120.0
N1A C9A C10A 124.5(6)
N1A C9A H9A 117.7
C10A C9A H9A 117.7
C11A C10A C15A 120.9(7)
C11A C10A C9A 117.0(6)
C15A C10A C9A 121.9(6)
C12A C11A C10A 118.8(7)
C12A C11A H11A 120.6
C10A C11A H11A 120.6
C11A C12A C13A 121.1(7)
C11A C12A H12A 119.5
C13A C12A H12A 119.5
C14A C13A C12A 121.0(7)
C14A C13A H13A 119.5
C12A C13A H13A 119.5
C13A C14A O3A 125.4(7)
C13A C14A C15A 120.9(7)
O3A C14A C15A 113.6(6)
O2A C15A C14A 119.1(6)
O2A C15A C10A 123.8(6)
C14A C15A C10A 117.1(6)
O3A C16A H16A 109.5
O3A C16A H16B 109.5
H16A C16A H16B 109.5
O3A C16A H16C 109.5
H16A C16A H16C 109.5
H16B C16A H16C 109.5
O4A C17A C18A 108.1(6)
O4A C17A H17A 110.1
C18A C17A H17A 110.1
O4A C17A H17B 110.1
C18A C17A H17B 110.1
H17A C17A H17B 108.4
C19A C18A N2A 115.9(6)
C19A C18A C17A 116.8(6)
N2A C18A C17A 103.5(5)
C19A C18A H18A 106.6
N2A C18A H18A 106.6
C17A C18A H18A 106.6
C24A C19A C20A 117.0(7)
C24A C19A C18A 120.6(7)
C20A C19A C18A 122.1(7)
C19A C20A C21A 120.7(8)
C19A C20A H20A 119.6
C21A C20A H20A 119.6
C22A C21A C20A 119.9(9)
C22A C21A H21A 120.1
C20A C21A H21A 120.1
C21A C22A C23A 120.8(8)
C21A C22A H22A 119.6
C23A C22A H22A 119.6
C22A C23A C24A 120.6(7)
C22A C23A H23A 119.7
C24A C23A H23A 119.7
C19A C24A C23A 121.0(8)
C19A C24A H24A 119.5
C23A C24A H24A 119.5
N2A C25A C26A 123.1(6)
N2A C25A H25A 118.5
C26A C25A H25A 118.5
C31A C26A C27A 119.1(6)
C31A C26A C25A 123.6(6)
C27A C26A C25A 117.3(6)
C28A C27A C26A 121.3(7)
C28A C27A H27A 119.3
C26A C27A H27A 119.3
C27A C28A C29A 121.2(7)
C27A C28A H28A 119.4
C29A C28A H28A 119.4
C30A C29A C28A 118.5(7)
C30A C29A H29A 120.7
C28A C29A H29A 120.7
O6A C30A C29A 123.7(7)
O6A C30A C31A 114.7(6)
C29A C30A C31A 121.6(7)
O5A C31A C30A 118.5(6)
O5A C31A C26A 123.3(6)
C30A C31A C26A 118.1(6)
O6A C32A H32A 109.5
O6A C32A H32B 109.5
H32A C32A H32B 109.5
O6A C32A H32C 109.5
H32A C32A H32C 109.5
H32B C32A H32C 109.5
O7A C33A C34A 105.9(5)
O7A C33A H33A 110.6
C34A C33A H33A 110.6
O7A C33A H33B 110.6
C34A C33A H33B 110.6
H33A C33A H33B 108.7
N3A C34A C33A 104.4(5)
N3A C34A C35A 116.5(6)
C33A C34A C35A 113.6(6)
N3A C34A H34A 107.2
C33A C34A H34A 107.2
C35A C34A H34A 107.2
C36A C35A C40A 119.0(8)
C36A C35A C34A 122.2(7)
C40A C35A C34A 118.7(7)
C35A C36A C37A 120.6(9)
C35A C36A H36A 119.7
C37A C36A H36A 119.7
C38A C37A C36A 120.2(10)
C38A C37A H37A 119.9
C36A C37A H37A 119.9
C37A C38A C39A 119.1(9)
C37A C38A H38A 120.4
C39A C38A H38A 120.4
C38A C39A C40A 121.2(8)
C38A C39A H39A 119.4
C40A C39A H39A 119.4
C35A C40A C39A 119.6(8)
C35A C40A H40A 120.2
C39A C40A H40A 120.2
N3A C41A C42A 124.6(7)
N3A C41A H41A 117.7
C42A C41A H41A 117.7
C47A C42A C43A 121.3(7)
C47A C42A C41A 121.4(7)
C43A C42A C41A 117.3(7)
C44A C43A C42A 118.6(8)
C44A C43A H43A 120.7
C42A C43A H43A 120.7
C43A C44A C45A 121.2(8)
C43A C44A H44A 119.4
C45A C44A H44A 119.4
C46A C45A C44A 119.0(8)
C46A C45A H45A 120.5
C44A C45A H45A 120.5
C45A C46A O9A 122.9(7)
C45A C46A C47A 122.7(7)
O9A C46A C47A 114.3(6)
O8A C47A C42A 125.6(6)
O8A C47A C46A 117.5(6)
C42A C47A C46A 116.9(7)
O9A C48A H48A 109.5
O9A C48A H48B 109.5
H48A C48A H48B 109.5
O9A C48A H48C 109.5
H48A C48A H48C 109.5
H48B C48A H48C 109.5
O1B Mn1B O2B 174.1(2)
O1B Mn1B O10B 94.34(19)
O2B Mn1B O10B 91.52(19)
O1B Mn1B N1B 84.3(2)
O2B Mn1B N1B 89.9(2)
O10B Mn1B N1B 177.5(2)
O1B Mn1B Br1B 91.16(14)
O2B Mn1B Br1B 88.73(15)
O10B Mn1B Br1B 84.16(14)
N1B Mn1B Br1B 93.80(18)
O1B Mn1B Br2B 87.83(14)
O2B Mn1B Br2B 93.40(15)
O10B Mn1B Br2B 84.90(14)
N1B Mn1B Br2B 97.09(18)
Br1B Mn1B Br2B 168.91(5)
O1B Mn1B Na1B 145.03(15)
O2B Mn1B Na1B 40.86(15)
O10B Mn1B Na1B 50.71(13)
N1B Mn1B Na1B 130.72(18)
Br1B Mn1B Na1B 86.77(5)
Br2B Mn1B Na1B 87.74(5)
O10B Mn2B O4B 93.7(2)
O10B Mn2B O5B 91.41(19)
O4B Mn2B O5B 174.9(2)
O10B Mn2B N2B 176.2(2)
O4B Mn2B N2B 83.7(2)
O5B Mn2B N2B 91.2(2)
O10B Mn2B Br2B 86.16(14)
O4B Mn2B Br2B 92.01(15)
O5B Mn2B Br2B 88.11(15)
N2B Mn2B Br2B 96.66(17)
O10B Mn2B Br3B 83.15(14)
O4B Mn2B Br3B 90.17(15)
O5B Mn2B Br3B 90.66(15)
N2B Mn2B Br3B 94.09(17)
Br2B Mn2B Br3B 169.21(5)
O10B Mn2B Na1B 51.40(13)
O4B Mn2B Na1B 144.92(16)
O5B Mn2B Na1B 40.15(15)
N2B Mn2B Na1B 130.98(17)
Br2B Mn2B Na1B 88.84(6)
Br3B Mn2B Na1B 83.33(5)
O7B Mn3B O10B 94.04(19)
O7B Mn3B O8B 173.6(2)
O10B Mn3B O8B 92.09(19)
O7B Mn3B N3B 83.6(2)
O10B Mn3B N3B 177.5(2)
O8B Mn3B N3B 90.3(2)
O7B Mn3B Br1B 90.32(15)
O10B Mn3B Br1B 85.09(14)
O8B Mn3B Br1B 92.05(15)
N3B Mn3B Br1B 94.10(17)
O7B Mn3B Br3B 92.71(15)
O10B Mn3B Br3B 83.99(14)
O8B Mn3B Br3B 86.09(15)
N3B Mn3B Br3B 96.90(17)
Br1B Mn3B Br3B 168.85(5)
O7B Mn3B Na1B 145.34(15)
O10B Mn3B Na1B 51.31(13)
O8B Mn3B Na1B 40.79(15)
N3B Mn3B Na1B 131.09(16)
Br1B Mn3B Na1B 87.66(5)
Br3B Mn3B Na1B 83.74(5)
O7B Mn4B O4B 93.93(17)
O7B Mn4B O1B 97.32(18)
O4B Mn4B O1B 96.11(18)
O7B Mn4B O13B 172.0(2)
O4B Mn4B O13B 91.9(2)
O1B Mn4B O13B 87.6(2)
O7B Mn4B O11B 88.7(2)
O4B Mn4B O11B 172.8(2)
O1B Mn4B O11B 90.3(2)
O13B Mn4B O11B 84.9(3)
O7B Mn4B O12B 87.6(2)
O4B Mn4B O12B 88.8(2)
O1B Mn4B O12B 172.8(2)
O13B Mn4B O12B 86.9(2)
O11B Mn4B O12B 84.5(3)
O5B Na1B O8B 107.0(2)
O5B Na1B O2B 102.11(19)
O8B Na1B O2B 103.05(18)
O5B Na1B O3B 149.4(2)
O8B Na1B O3B 103.4(2)
O2B Na1B O3B 66.74(17)
O5B Na1B O9B 107.89(19)
O8B Na1B O9B 66.14(17)
O2B Na1B O9B 149.9(2)
O3B Na1B O9B 87.82(19)
O5B Na1B O6B 65.97(17)
O8B Na1B O6B 151.1(2)
O2B Na1B O6B 105.84(19)
O3B Na1B O6B 88.96(19)
O9B Na1B O6B 88.71(18)
O5B Na1B O10B 65.62(16)
O8B Na1B O10B 65.71(16)
O2B Na1B O10B 65.33(16)
O3B Na1B O10B 125.98(18)
O9B Na1B O10B 125.99(19)
O6B Na1B O10B 126.97(17)
O5B Na1B Mn2B 32.24(12)
O8B Na1B Mn2B 84.98(14)
O2B Na1B Mn2B 84.71(13)
O3B Na1B Mn2B 151.34(15)
O9B Na1B Mn2B 120.27(16)
O6B Na1B Mn2B 96.69(13)
O10B Na1B Mn2B 33.46(10)
O5B Na1B Mn3B 86.69(14)
O8B Na1B Mn3B 32.17(11)
O2B Na1B Mn3B 83.49(13)
O3B Na1B Mn3B 118.47(15)
O9B Na1B Mn3B 95.81(14)
O6B Na1B Mn3B 152.28(15)
O10B Na1B Mn3B 33.54(10)
Mn2B Na1B Mn3B 57.55(5)
O5B Na1B Mn1B 82.71(13)
O8B Na1B Mn1B 84.93(13)
O2B Na1B Mn1B 31.91(12)
O3B Na1B Mn1B 96.26(14)
O9B Na1B Mn1B 150.90(16)
O6B Na1B Mn1B 120.08(14)
O10B Na1B Mn1B 33.45(10)
Mn2B Na1B Mn1B 56.69(5)
Mn3B Na1B Mn1B 56.99(5)
Mn3B Br1B Mn1B 71.21(3)
Mn2B Br2B Mn1B 70.23(3)
Mn3B Br3B Mn2B 70.67(3)
C1B O1B Mn1B 112.9(4)
C1B O1B Mn4B 121.6(4)
Mn1B O1B Mn4B 121.8(2)
C15B O2B Mn1B 126.8(4)
C15B O2B Na1B 121.2(4)
Mn1B O2B Na1B 107.2(2)
C14B O3B C16B 115.3(6)
C14B O3B Na1B 119.5(4)
C16B O3B Na1B 124.7(5)
C17B O4B Mn2B 113.4(4)
C17B O4B Mn4B 121.4(4)
Mn2B O4B Mn4B 122.4(2)
C31B O5B Mn2B 127.5(4)
C31B O5B Na1B 123.2(4)
Mn2B O5B Na1B 107.6(2)
C30B O6B C32B 117.2(6)
C30B O6B Na1B 117.7(4)
C32B O6B Na1B 125.2(4)
C33B O7B Mn3B 115.7(4)
C33B O7B Mn4B 120.8(4)
Mn3B O7B Mn4B 122.7(2)
C47B O8B Mn3B 125.6(4)
C47B O8B Na1B 122.2(4)
Mn3B O8B Na1B 107.0(2)
C46B O9B C48B 117.8(6)
C46B O9B Na1B 119.0(4)
C48B O9B Na1B 122.7(4)
Mn2B O10B Mn3B 120.6(2)
Mn2B O10B Mn1B 118.0(2)
Mn3B O10B Mn1B 118.7(2)
Mn2B O10B Na1B 95.14(17)
Mn3B O10B Na1B 95.15(17)
Mn1B O10B Na1B 95.84(19)
C49B O11B Mn4B 128.8(8)
C9B N1B C2B 120.4(6)
C9B N1B Mn1B 128.1(5)
C2B N1B Mn1B 111.5(4)
C25B N2B C18B 124.8(6)
C25B N2B Mn2B 124.6(5)
C18B N2B Mn2B 110.6(4)
C41B N3B C34B 122.7(6)
C41B N3B Mn3B 127.3(5)
C34B N3B Mn3B 109.9(4)
O1B C1B C2B 109.3(6)
O1B C1B H1C 109.8
C2B C1B H1C 109.8
O1B C1B H1D 109.8
C2B C1B H1D 109.8
H1C C1B H1D 108.3
C3B C2B N1B 114.1(6)
C3B C2B C1B 112.4(6)
N1B C2B C1B 103.5(5)
C3B C2B H2B 108.9
N1B C2B H2B 108.9
C1B C2B H2B 108.9
C4B C3B C8B 120.1(7)
C4B C3B C2B 120.1(7)
C8B C3B C2B 119.7(6)
C5B C4B C3B 119.9(8)
C5B C4B H4B 120.0
C3B C4B H4B 120.0
C6B C5B C4B 120.9(8)
C6B C5B H5B 119.5
C4B C5B H5B 119.5
C5B C6B C7B 121.8(8)
C5B C6B H6B 119.1
C7B C6B H6B 119.1
C8B C7B C6B 118.9(9)
C8B C7B H7B 120.6
C6B C7B H7B 120.6
C7B C8B C3B 118.3(8)
C7B C8B H8B 120.8
C3B C8B H8B 120.8
N1B C9B C10B 123.6(7)
N1B C9B H9B 118.2
C10B C9B H9B 118.2
C11B C10B C15B 120.2(6)
C11B C10B C9B 118.2(7)
C15B C10B C9B 121.5(6)
C12B C11B C10B 122.3(8)
C12B C11B H11B 118.8
C10B C11B H11B 118.8
C11B C12B C13B 117.5(8)
C11B C12B H12B 121.2
C13B C12B H12B 121.2
C14B C13B C12B 120.8(7)
C14B C13B H13B 119.6
C12B C13B H13B 119.6
C13B C14B O3B 123.7(6)
C13B C14B C15B 123.6(7)
O3B C14B C15B 112.7(6)
O2B C15B C10B 124.6(6)
O2B C15B C14B 119.7(6)
C10B C15B C14B 115.6(6)
O3B C16B H16D 109.5
O3B C16B H16E 109.5
H16D C16B H16E 109.5
O3B C16B H16F 109.5
H16D C16B H16F 109.5
H16E C16B H16F 109.5
O4B C17B C18B 108.2(5)
O4B C17B H17C 110.1
C18B C17B H17C 110.1
O4B C17B H17D 110.1
C18B C17B H17D 110.1
H17C C17B H17D 108.4
N2B C18B C17B 105.4(6)
N2B C18B C19B 114.2(6)
C17B C18B C19B 112.7(5)
N2B C18B H18B 108.1
C17B C18B H18B 108.1
C19B C18B H18B 108.1
C20B C19B C24B 119.6(7)
C20B C19B C18B 118.9(7)
C24B C19B C18B 121.5(7)
C21B C20B C19B 120.8(7)
C21B C20B H20B 119.6
C19B C20B H20B 119.6
C20B C21B C22B 119.7(7)
C20B C21B H21B 120.1
C22B C21B H21B 120.1
C21B C22B C23B 118.7(7)
C21B C22B H22B 120.6
C23B C22B H22B 120.6
C24B C23B C22B 120.3(8)
C24B C23B H23B 119.9
C22B C23B H23B 119.9
C23B C24B C19B 120.9(7)
C23B C24B H24B 119.5
C19B C24B H24B 119.5
N2B C25B C26B 126.3(7)
N2B C25B H25B 116.9
C26B C25B H25B 116.9
C31B C26B C27B 120.6(7)
C31B C26B C25B 122.5(7)
C27B C26B C25B 116.9(7)
C28B C27B C26B 121.5(7)
C28B C27B H27B 119.3
C26B C27B H27B 119.3
C27B C28B C29B 119.4(7)
C27B C28B H28B 120.3
C29B C28B H28B 120.3
C30B C29B C28B 119.5(7)
C30B C29B H29B 120.2
C28B C29B H29B 120.2
O6B C30B C29B 124.3(6)
O6B C30B C31B 114.9(6)
C29B C30B C31B 120.8(7)
O5B C31B C26B 124.2(6)
O5B C31B C30B 117.7(6)
C26B C31B C30B 118.1(6)
O6B C32B H32D 109.5
O6B C32B H32E 109.5
H32D C32B H32E 109.5
O6B C32B H32F 109.5
H32D C32B H32F 109.5
H32E C32B H32F 109.5
O7B C33B C34B 106.3(6)
O7B C33B H33C 110.5
C34B C33B H33C 110.5
O7B C33B H33D 110.5
C34B C33B H33D 110.5
H33C C33B H33D 108.7
N3B C34B C35B 115.6(6)
N3B C34B C33B 103.1(6)
C35B C34B C33B 113.5(7)
N3B C34B H34B 108.1
C35B C34B H34B 108.1
C33B C34B H34B 108.1
C40B C35B C36B 120.4(7)
C40B C35B C34B 117.0(7)
C36B C35B C34B 122.6(7)
C37B C36B C35B 119.5(9)
C37B C36B H36B 120.3
C35B C36B H36B 120.3
C36B C37B C38B 122.2(10)
C36B C37B H37B 118.9
C38B C37B H37B 118.9
C37B C38B C39B 118.4(9)
C37B C38B H38B 120.8
C39B C38B H38B 120.8
C38B C39B C40B 119.7(8)
C38B C39B H39B 120.1
C40B C39B H39B 120.1
C35B C40B C39B 119.8(8)
C35B C40B H40B 120.1
C39B C40B H40B 120.1
N3B C41B C42B 123.1(7)
N3B C41B H41B 118.5
C42B C41B H41B 118.5
C43B C42B C47B 120.5(7)
C43B C42B C41B 116.8(7)
C47B C42B C41B 122.7(7)
C42B C43B C44B 121.7(8)
C42B C43B H43B 119.2
C44B C43B H43B 119.2
C43B C44B C45B 118.1(8)
C43B C44B H44B 121.0
C45B C44B H44B 121.0
C46B C45B C44B 121.4(7)
C46B C45B H45B 119.3
C44B C45B H45B 119.3
O9B C46B C45B 124.5(7)
O9B C46B C47B 115.0(6)
C45B C46B C47B 120.5(7)
O8B C47B C42B 124.8(6)
O8B C47B C46B 117.4(7)
C42B C47B C46B 117.7(6)
O9B C48B H48D 109.5
O9B C48B H48E 109.5
H48D C48B H48E 109.5
O9B C48B H48F 109.5
H48D C48B H48F 109.5
H48E C48B H48F 109.5
O11B C49B H49A 120.0
O11B C49B H49B 120.0
H49A C49B H49B 120.0
N1W C1W C2W 172.9(12)
C1W C2W H2WA 109.5
C1W C2W H2WB 109.5
H2WA C2W H2WB 109.5
C1W C2W H2WC 109.5
H2WA C2W H2WC 109.5
H2WB C2W H2WC 109.5
N2W C3W C4W 178.6(15)
C3W C4W H4WA 109.5
C3W C4W H4WB 109.5
H4WA C4W H4WB 109.5
C3W C4W H4WC 109.5
H4WA C4W H4WC 109.5
H4WB C4W H4WC 109.5
N3W C5W C6W 176.4(14)
C5W C6W H6WA 109.5
C5W C6W H6WB 109.5
H6WA C6W H6WB 109.5
C5W C6W H6WC 109.5
H6WA C6W H6WC 109.5
H6WB C6W H6WC 109.5
N4W C7W C8W 173.8(14)
C7W C8W H8WA 109.5
C7W C8W H8WB 109.5
H8WA C8W H8WB 109.5
C7W C8W H8WC 109.5
H8WA C8W H8WC 109.5
H8WB C8W H8WC 109.5
N5W C9W C10W 176.9(12)
C9W C10W H10A 109.5
C9W C10W H10B 109.5
H10A C10W H10B 109.5
C9W C10W H10C 109.5
H10A C10W H10C 109.5
H10B C10W H10C 109.5
N6W C11W C12W 177.6(10)
C11W C12W H12C 109.5
C11W C12W H12D 109.5
H12C C12W H12D 109.5
C11W C12W H12E 109.5
H12C C12W H12E 109.5
H12D C12W H12E 109.5
C13W O1W H1OW 109.5
O1W C13W H13C 109.5
O1W C13W H13D 109.5
H13C C13W H13D 109.5
O1W C13W H13E 109.5
H13C C13W H13E 109.5
H13D C13W H13E 109.5

loop_
_geom_bond_atom_site_label_1
_geom_bond_atom_site_label_2
_geom_bond_distance
Mn1A O10A 1.890(4)
Mn1A O1A 1.900(5)
Mn1A O2A 1.908(5)
Mn1A N1A 1.990(6)
Mn1A Br1A 2.7828(13)
Mn1A Br3A 2.8374(13)
Mn1A Na1A 3.488(3)
Mn2A O5A 1.883(5)
Mn2A O10A 1.895(4)
Mn2A O4A 1.901(5)
Mn2A N2A 1.982(5)
Mn2A Br1A 2.7686(13)
Mn2A Br2A 2.8362(13)
Mn2A Na1A 3.455(3)
Mn3A O8A 1.899(5)
Mn3A O7A 1.904(5)
Mn3A O10A 1.905(5)
Mn3A N3A 1.989(6)
Mn3A Br2A 2.7771(12)
Mn3A Br3A 2.8776(12)
Mn3A Na1A 3.461(3)
Mn4A O7A 2.071(5)
Mn4A O4A 2.086(5)
Mn4A O1A 2.166(5)
Mn4A O11A 2.329(6)
Mn4A Br4A 2.4902(16)
Na1A O5A 2.355(5)
Na1A O8A 2.356(5)
Na1A O2A 2.375(5)
Na1A O6A 2.433(5)
Na1A O3A 2.486(5)
Na1A O9A 2.494(6)
Na1A O10A 2.747(5)
O1A C1A 1.429(8)
O2A C15A 1.320(8)
O3A C14A 1.389(9)
O3A C16A 1.401(9)
O4A C17A 1.410(9)
O5A C31A 1.320(8)
O6A C30A 1.366(8)
O6A C32A 1.445(9)
O7A C33A 1.436(8)
O8A C47A 1.314(8)
O9A C46A 1.403(9)
O9A C48A 1.438(8)
N1A C9A 1.282(9)
N1A C2A 1.503(9)
N2A C25A 1.284(9)
N2A C18A 1.500(9)
N3A C41A 1.267(9)
N3A C34A 1.491(9)
C1A C2A 1.512(10)
C1A H1A 0.9900
C1A H1B 0.9900
C2A C3A 1.495(9)
C2A H2A 1.0000
C3A C4A 1.386(10)
C3A C8A 1.415(11)
C4A C5A 1.403(10)
C4A H4A 0.9500
C5A C6A 1.379(14)
C5A H5A 0.9500
C6A C7A 1.352(13)
C6A H6A 0.9500
C7A C8A 1.394(10)
C7A H7A 0.9500
C8A H8A 0.9500
C9A C10A 1.464(10)
C9A H9A 0.9500
C10A C11A 1.424(10)
C10A C15A 1.426(10)
C11A C12A 1.359(11)
C11A H11A 0.9500
C12A C13A 1.386(10)
C12A H12A 0.9500
C13A C14A 1.380(10)
C13A H13A 0.9500
C14A C15A 1.397(10)
C16A H16A 0.9800
C16A H16B 0.9800
C16A H16C 0.9800
C17A C18A 1.526(9)
C17A H17A 0.9900
C17A H17B 0.9900
C18A C19A 1.484(10)
C18A H18A 1.0000
C19A C24A 1.385(10)
C19A C20A 1.403(12)
C20A C21A 1.406(12)
C20A H20A 0.9500
C21A C22A 1.348(12)
C21A H21A 0.9500
C22A C23A 1.350(12)
C22A H22A 0.9500
C23A C24A 1.394(10)
C23A H23A 0.9500
C24A H24A 0.9500
C25A C26A 1.432(10)
C25A H25A 0.9500
C26A C31A 1.410(9)
C26A C27A 1.427(10)
C27A C28A 1.333(11)
C27A H27A 0.9500
C28A C29A 1.409(11)
C28A H28A 0.9500
C29A C30A 1.396(10)
C29A H29A 0.9500
C30A C31A 1.409(10)
C32A H32A 0.9800
C32A H32B 0.9800
C32A H32C 0.9800
C33A C34A 1.517(10)
C33A H33A 0.9900
C33A H33B 0.9900
C34A C35A 1.535(10)
C34A H34A 1.0000
C35A C36A 1.374(12)
C35A C40A 1.377(10)
C36A C37A 1.388(14)
C36A H36A 0.9500
C37A C38A 1.365(14)
C37A H37A 0.9500
C38A C39A 1.369(13)
C38A H38A 0.9500
C39A C40A 1.388(12)
C39A H39A 0.9500
C40A H40A 0.9500
C41A C42A 1.466(10)
C41A H41A 0.9500
C42A C47A 1.394(10)
C42A C43A 1.420(10)
C43A C44A 1.371(11)
C43A H43A 0.9500
C44A C45A 1.409(12)
C44A H44A 0.9500
C45A C46A 1.352(11)
C45A H45A 0.9500
C46A C47A 1.414(10)
C48A H48A 0.9800
C48A H48B 0.9800
C48A H48C 0.9800
Mn1B O1B 1.892(4)
Mn1B O2B 1.903(5)
Mn1B O10B 1.905(5)
Mn1B N1B 1.970(6)
Mn1B Br1B 2.8203(13)
Mn1B Br2B 2.8425(13)
Mn1B Na1B 3.438(3)
Mn2B O10B 1.887(5)
Mn2B O4B 1.897(5)
Mn2B O5B 1.908(5)
Mn2B N2B 2.002(6)
Mn2B Br2B 2.8100(13)
Mn2B Br3B 2.8564(13)
Mn2B Na1B 3.409(3)
Mn3B O7B 1.880(4)
Mn3B O10B 1.894(5)
Mn3B O8B 1.901(4)
Mn3B N3B 2.000(6)
Mn3B Br1B 2.7946(13)
Mn3B Br3B 2.8225(13)
Mn3B Na1B 3.413(3)
Mn4B O7B 2.148(5)
Mn4B O4B 2.151(5)
Mn4B O1B 2.157(5)
Mn4B O13B 2.194(6)
Mn4B O11B 2.198(7)
Mn4B O12B 2.239(7)
Na1B O5B 2.306(5)
Na1B O8B 2.332(5)
Na1B O2B 2.355(5)
Na1B O3B 2.408(6)
Na1B O9B 2.422(5)
Na1B O6B 2.469(5)
Na1B O10B 2.675(5)
O1B C1B 1.426(8)
O2B C15B 1.311(8)
O3B C14B 1.401(8)
O3B C16B 1.418(9)
O4B C17B 1.412(8)
O5B C31B 1.321(8)
O6B C30B 1.345(8)
O6B C32B 1.455(9)
O7B C33B 1.425(9)
O8B C47B 1.308(8)
O9B C46B 1.335(9)
O9B C48B 1.448(8)
O11B C49B 1.306(15)
N1B C9B 1.304(9)
N1B C2B 1.515(8)
N2B C25B 1.299(9)
N2B C18B 1.469(9)
N3B C41B 1.289(9)
N3B C34B 1.498(9)
C1B C2B 1.520(10)
C1B H1C 0.9900
C1B H1D 0.9900
C2B C3B 1.505(10)
C2B H2B 1.0000
C3B C4B 1.401(11)
C3B C8B 1.411(11)
C4B C5B 1.387(12)
C4B H4B 0.9500
C5B C6B 1.307(12)
C5B H5B 0.9500
C6B C7B 1.439(13)
C6B H6B 0.9500
C7B C8B 1.395(12)
C7B H7B 0.9500
C8B H8B 0.9500
C9B C10B 1.430(9)
C9B H9B 0.9500
C10B C11B 1.406(11)
C10B C15B 1.419(10)
C11B C12B 1.377(11)
C11B H11B 0.9500
C12B C13B 1.417(11)
C12B H12B 0.9500
C13B C14B 1.343(11)
C13B H13B 0.9500
C14B C15B 1.423(9)
C16B H16D 0.9800
C16B H16E 0.9800
C16B H16F 0.9800
C17B C18B 1.534(10)
C17B H17C 0.9900
C17B H17D 0.9900
C18B C19B 1.543(10)
C18B H18B 1.0000
C19B C20B 1.380(11)
C19B C24B 1.382(11)
C20B C21B 1.379(11)
C20B H20B 0.9500
C21B C22B 1.398(11)
C21B H21B 0.9500
C22B C23B 1.413(11)
C22B H22B 0.9500
C23B C24B 1.355(11)
C23B H23B 0.9500
C24B H24B 0.9500
C25B C26B 1.441(10)
C25B H25B 0.9500
C26B C31B 1.397(10)
C26B C27B 1.410(10)
C27B C28B 1.347(11)
C27B H27B 0.9500
C28B C29B 1.437(11)
C28B H28B 0.9500
C29B C30B 1.388(10)
C29B H29B 0.9500
C30B C31B 1.421(10)
C32B H32D 0.9800
C32B H32E 0.9800
C32B H32F 0.9800
C33B C34B 1.570(11)
C33B H33C 0.9900
C33B H33D 0.9900
C34B C35B 1.536(10)
C34B H34B 1.0000
C35B C40B 1.369(11)
C35B C36B 1.379(12)
C36B C37B 1.366(13)
C36B H36B 0.9500
C37B C38B 1.375(13)
C37B H37B 0.9500
C38B C39B 1.390(13)
C38B H38B 0.9500
C39B C40B 1.408(12)
C39B H39B 0.9500
C40B H40B 0.9500
C41B C42B 1.441(10)
C41B H41B 0.9500
C42B C43B 1.393(10)
C42B C47B 1.413(10)
C43B C44B 1.397(11)
C43B H43B 0.9500
C44B C45B 1.404(12)
C44B H44B 0.9500
C45B C46B 1.390(10)
C45B H45B 0.9500
C46B C47B 1.426(10)
C48B H48D 0.9800
C48B H48E 0.9800
C48B H48F 0.9800
C49B H49A 0.9500
C49B H49B 0.9500
N1W C1W 1.116(13)
C1W C2W 1.490(15)
C2W H2WA 0.9800
C2W H2WB 0.9800
C2W H2WC 0.9800
N2W C3W 1.122(14)
C3W C4W 1.451(16)
C4W H4WA 0.9800
C4W H4WB 0.9800
C4W H4WC 0.9800
N3W C5W 1.204(15)
C5W C6W 1.371(16)
C6W H6WA 0.9800
C6W H6WB 0.9800
C6W H6WC 0.9800
N4W C7W 1.114(14)
C7W C8W 1.407(16)
C8W H8WA 0.9800
C8W H8WB 0.9800
C8W H8WC 0.9800
N5W C9W 1.141(12)
C9W C10W 1.499(15)
C10W H10A 0.9800
C10W H10B 0.9800
C10W H10C 0.9800
N6W C11W 1.101(11)
C11W C12W 1.466(14)
C12W H12C 0.9800
C12W H12D 0.9800
C12W H12E 0.9800
O1W C13W 1.360(11)
O1W H1OW 0.8400
C13W H13C 0.9800
C13W H13D 0.9800
C13W H13E 0.9800
